data_4100065
_journal_name_full 'Journal of the American Chemical Society'
_journal_paper_doi 10.1021/ja043527a
_journal_year 2005
_chemical_formula_moiety 'C24 H36 Cs O9 Ni S10 '
_chemical_formula_sum 'C24 H36 Cs Ni O9 S10'
_chemical_formula_weight 980.75
_space_group_IT_number 2
_symmetry_cell_setting triclinic
_symmetry_Int_Tables_number 2
_symmetry_space_group_name_Hall '-P 1'
_symmetry_space_group_name_H-M 'P -1'
_cell_angle_alpha 84.226(4)
_cell_angle_beta 87.300(4)
_cell_angle_gamma 80.552(3)
_cell_formula_units_Z 2
_cell_length_a 10.804(1)
_cell_length_b 12.906(2)
_cell_length_c 13.573(2)
_cell_measurement_temperature 210.1
_cell_volume 1856.5(4)
_cod_original_formula_sum 'C24 H36 Cs O9 Ni S10 '
_cod_database_code 4100065

loop_
_symmetry_equiv_pos_as_xyz
x,y,z
-x,-y,-z

loop_
_atom_site_label
_atom_site_type_symbol
_atom_site_fract_x
_atom_site_fract_y
_atom_site_fract_z
_atom_site_U_iso_or_equiv
_atom_site_adp_type
_atom_site_occupancy
_atom_site_symmetry_multiplicity
_atom_site_calc_flag
_atom_site_refinement_flags
_atom_site_disorder_assembly
_atom_site_disorder_group
Cs1 Cs 0.04593(3) 0.17527(3) -0.02589(2) 0.0453(1) Uani 1.00 1 d . . .
Ni1 Ni 0.34333(6) 0.03869(4) 0.42310(4) 0.0351(2) Uani 1.00 1 d . . .
S1 S 0.1762(1) -0.0015(1) 0.5009(1) 0.0420(3) Uani 1.00 1 d . . .
S2 S 0.0908(1) -0.2130(1) 0.5534(1) 0.0461(3) Uani 1.00 1 d . . .
S3 S 0.1226(2) -0.4464(1) 0.5590(1) 0.0561(4) Uani 1.00 1 d . . .
S4 S 0.3181(1) -0.3267(1) 0.46668(9) 0.0426(3) Uani 1.00 1 d . . .
S5 S 0.4194(1) -0.1233(1) 0.40228(9) 0.0390(3) Uani 1.00 1 d . . .
S6 S 0.5030(1) 0.0822(1) 0.3364(1) 0.0417(3) Uani 1.00 1 d . . .
S7 S 0.5866(1) 0.2944(1) 0.28574(9) 0.0404(3) Uani 1.00 1 d . . .
S8 S 0.5563(2) 0.5265(1) 0.2875(1) 0.0625(5) Uani 1.00 1 d . . .
S9 S 0.3750(1) 0.4028(1) 0.3924(1) 0.0425(3) Uani 1.00 1 d . . .
S10 S 0.2714(1) 0.1996(1) 0.4516(1) 0.0423(3) Uani 1.00 1 d . . .
O1 O 0.1364(4) 0.3328(4) 0.1219(3) 0.052(1) Uani 1.00 1 d . . .
O2 O -0.1261(5) 0.3566(3) 0.0925(3) 0.050(1) Uani 1.00 1 d . . .
O3 O -0.2159(5) 0.3273(3) -0.0991(3) 0.058(1) Uani 1.00 1 d . . .
O4 O -0.0003(6) 0.3304(4) -0.2309(3) 0.066(1) Uani 1.00 1 d . . .
O5 O 0.2402(5) 0.2141(4) -0.2032(4) 0.057(1) Uani 1.00 1 d . . .
O6 O 0.3218(5) 0.2389(4) -0.0093(4) 0.058(1) Uani 1.00 1 d . . .
O7 O -0.0584(5) 0.0216(4) 0.1736(3) 0.060(1) Uani 1.00 1 d . . .
O8 O -0.2544(6) 0.0392(9) 0.0505(5) 0.122(3) Uani 1.00 1 d . . .
O9 O -0.1988(6) -0.0174(7) -0.1467(4) 0.098(2) Uani 1.00 1 d . . .
C1 C 0.2032(6) -0.1364(3) 0.5021(4) 0.043(1) Uani 1.00 1 d . . .
C2 C 0.1742(6) -0.3332(4) 0.5295(4) 0.047(1) Uani 1.00 1 d . . .
C3 C 0.3062(5) -0.1884(4) 0.4597(3) 0.034(1) Uani 1.00 1 d . . .
C4 C 0.4860(4) 0.2143(3) 0.3444(3) 0.0266(9) Uani 1.00 1 d . . .
C5 C 0.5108(5) 0.4135(5) 0.3220(4) 0.040(1) Uani 1.00 1 d . . .
C6 C 0.3822(4) 0.2666(4) 0.3923(3) 0.031(1) Uani 1.00 1 d . . .
C7 C 0.0477(9) 0.3328(8) 0.2029(6) 0.074(2) Uani 1.00 1 d . . .
C8 C -0.0719(7) 0.4032(6) 0.1631(6) 0.066(2) Uani 1.00 1 d . . .
C9 C -0.2243(7) 0.4262(4) 0.0531(5) 0.055(2) Uani 1.00 1 d . . .
C10 C -0.2947(7) 0.3691(6) -0.0208(6) 0.065(2) Uani 1.00 1 d . . .
C11 C -0.2031(6) 0.4029(6) -0.1788(6) 0.066(2) Uani 1.00 1 d . . .
C12 C -0.1283(8) 0.3576(7) -0.2639(5) 0.072(2) Uani 1.00 1 d . . .
C13 C 0.0807(6) 0.2949(5) -0.3094(4) 0.051(2) Uani 1.00 1 d . . .
C14 C 0.2150(7) 0.2902(7) -0.2806(4) 0.065(2) Uani 1.00 1 d . . .
C15 C 0.3701(7) 0.1994(6) -0.1755(6) 0.064(2) Uani 1.00 1 d . . .
C16 C 0.3856(6) 0.2707(5) -0.0949(6) 0.056(2) Uani 1.00 1 d . . .
C17 C 0.3478(7) 0.2965(7) 0.0735(6) 0.062(2) Uani 1.00 1 d . . .
C18 C 0.2498(9) 0.2812(5) 0.1551(5) 0.067(2) Uani 1.00 1 d . . .
C19 C -0.1786(7) 0.0556(9) 0.2091(5) 0.075(2) Uani 1.00 1 d . . .
C20 C -0.266(1) 0.091(1) 0.1287(7) 0.091(3) Uani 1.00 1 d . . .
C21 C -0.3353(6) 0.0727(6) -0.0330(7) 0.066(2) Uani 1.00 1 d . . .
C22 C -0.3269(7) 0.0049(7) -0.1091(6) 0.069(2) Uani 1.00 1 d . . .
C23 C -0.1560(8) 0.0510(5) -0.2172(5) 0.064(2) Uani 1.00 1 d . . .
C24 C -0.0240(8) 0.0012(6) -0.2540(5) 0.060(2) Uani 1.00 1 d . . .
H1 H 0.0297(9) 0.2635(8) 0.2201(6) 0.090(3) Uiso 1.00 1 c . . .
H2 H 0.0781(9) 0.3580(8) 0.2590(6) 0.090(3) Uiso 1.00 1 c . . .
H3 H -0.0489(7) 0.4670(6) 0.1323(6) 0.082(3) Uiso 1.00 1 c . . .
H4 H -0.1292(7) 0.4184(6) 0.2170(6) 0.081(3) Uiso 1.00 1 c . . .
H5 H -0.2831(7) 0.4498(4) 0.1036(5) 0.065(2) Uiso 1.00 1 c . . .
H6 H -0.1937(7) 0.4850(4) 0.0185(5) 0.065(2) Uiso 1.00 1 c . . .
H7 H -0.3590(7) 0.4204(6) -0.0503(6) 0.079(2) Uiso 1.00 1 c . . .
H8 H -0.3313(7) 0.3146(6) 0.0160(6) 0.080(2) Uiso 1.00 1 c . . .
H9 H -0.2840(6) 0.4312(6) -0.2030(6) 0.080(3) Uiso 1.00 1 c . . .
H10 H -0.1657(6) 0.4578(6) -0.1569(6) 0.080(3) Uiso 1.00 1 c . . .
H11 H -0.1298(8) 0.4061(7) -0.3215(5) 0.085(3) Uiso 1.00 1 c . . .
H12 H -0.1585(8) 0.2961(7) -0.2790(5) 0.086(3) Uiso 1.00 1 c . . .
H13 H 0.0678(6) 0.2266(5) -0.3225(4) 0.061(2) Uiso 1.00 1 c . . .
H14 H 0.0643(6) 0.3425(5) -0.3671(4) 0.061(2) Uiso 1.00 1 c . . .
H15 H 0.2270(7) 0.3568(7) -0.2620(4) 0.082(3) Uiso 1.00 1 c . . .
H16 H 0.2675(7) 0.2733(7) -0.3368(4) 0.082(3) Uiso 1.00 1 c . . .
H17 H 0.3955(7) 0.1285(6) -0.1492(6) 0.073(2) Uiso 1.00 1 c . . .
H18 H 0.4214(7) 0.2148(6) -0.2321(6) 0.073(2) Uiso 1.00 1 c . . .
H19 H 0.3524(6) 0.3413(5) -0.1180(6) 0.067(2) Uiso 1.00 1 c . . .
H20 H 0.4724(6) 0.2657(5) -0.0831(6) 0.067(2) Uiso 1.00 1 c . . .
H21 H 0.4284(7) 0.2659(7) 0.0968(6) 0.075(2) Uiso 1.00 1 c . . .
H22 H 0.3470(7) 0.3692(7) 0.0534(6) 0.075(2) Uiso 1.00 1 c . . .
H23 H 0.2722(9) 0.3102(5) 0.2121(5) 0.080(3) Uiso 1.00 1 c . . .
H24 H 0.2451(9) 0.2086(5) 0.1711(5) 0.080(3) Uiso 1.00 1 c . . .
H25 H -0.2084(7) 0.0032(9) 0.2541(5) 0.089(3) Uiso 1.00 1 c . . .
H26 H -0.1763(7) 0.1167(9) 0.2421(5) 0.089(3) Uiso 1.00 1 c . . .
H27 H -0.267(1) 0.164(1) 0.1093(7) 0.107(4) Uiso 1.00 1 c . . .
H28 H -0.346(1) 0.081(1) 0.1559(7) 0.107(4) Uiso 1.00 1 c . . .
H29 H -0.4177(6) 0.0775(6) -0.0042(7) 0.079(3) Uiso 1.00 1 c . . .
H30 H -0.3229(6) 0.1400(6) -0.0633(7) 0.079(3) Uiso 1.00 1 c . . .
H31 H -0.3800(7) 0.0356(7) -0.1616(6) 0.081(2) Uiso 1.00 1 c . . .
H32 H -0.3514(7) -0.0599(7) -0.0827(6) 0.081(2) Uiso 1.00 1 c . . .
H33 H -0.2113(8) 0.0691(5) -0.2708(5) 0.072(2) Uiso 1.00 1 c . . .
H34 H -0.1468(8) 0.1131(5) -0.1879(5) 0.073(2) Uiso 1.00 1 c . . .
H35 H -0.0313(8) -0.0624(6) -0.2814(5) 0.072(2) Uiso 1.00 1 c . . .
H36 H 0.0068(8) 0.0486(6) -0.3036(5) 0.072(2) Uiso 1.00 1 c . . .
